data_7205773
loop_
_publ_author_name
'Hou, Guangfeng'
'Bi, Lihua'
'Li, Bao'
'Wang, Bin'
'Wu, Lixin'

_publ_section_title
;
 Polyoxometalate charge directed coordination assemblies: Macrocycles
 and polymer chains
;
_journal_issue 10
_journal_name_full CrystEngComm
_journal_page_first 3526
_journal_paper_doi 10.1039/c0ce00761g
_journal_volume 13
_journal_year 2011
_chemical_formula_moiety 'C70 H70 B Cu5 N20 O40 W12, H2 O'
_chemical_formula_sum 'C70 H72 B Cu5 N20 O41 W12'
_chemical_formula_weight 4384.12
_chemical_name_systematic
;
?
;
_space_group_IT_number 14
_symmetry_cell_setting monoclinic
_symmetry_space_group_name_Hall '-P 2ybc'
_symmetry_space_group_name_H-M 'P 1 21/c 1'
_atom_sites_solution_hydrogens geom
_atom_sites_solution_primary direct
_atom_sites_solution_secondary difmap
_audit_creation_method SHELXL-97
_cell_angle_alpha 90.00
_cell_angle_beta 116.46(2)
_cell_angle_gamma 90.00
_cell_formula_units_Z 4
_cell_length_a 16.504(3)
_cell_length_b 25.010(5)
_cell_length_c 26.843(9)
_cell_measurement_reflns_used 57168
_cell_measurement_temperature 291(2)
_cell_measurement_theta_max 27.48
_cell_measurement_theta_min 2.49
_cell_volume 9919(5)
_computing_cell_refinement 'RAPID-AUTO (Rigaku Corporation, 1998)'
_computing_data_collection 'RAPID-AUTO (Rigaku Corporation, 1998)'
_computing_data_reduction 'CrystalStructure (Rigaku/MSC and Rigaku Corporation, 2002)'
_computing_molecular_graphics 'SHELXTL (Sheldrick, 2008)'
_computing_publication_material SHELXL-97
_computing_structure_refinement 'SHELXL-97 (Sheldrick, 2008)'
_computing_structure_solution 'SHELXS-97 (Sheldrick, 2008)'
_diffrn_ambient_temperature 291(2)
_diffrn_measured_fraction_theta_full 0.998
_diffrn_measured_fraction_theta_max 0.998
_diffrn_measurement_device_type 'Rigaku RAXIS-RAPID'
_diffrn_measurement_method '\w scan'
_diffrn_radiation_monochromator graphite
_diffrn_radiation_source 'fine-focus sealed tube'
_diffrn_radiation_type MoK\a
_diffrn_radiation_wavelength 0.71073
_diffrn_reflns_av_R_equivalents 0.0760
_diffrn_reflns_av_sigmaI/netI 0.0620
_diffrn_reflns_limit_h_max 19
_diffrn_reflns_limit_h_min -19
_diffrn_reflns_limit_k_max 29
_diffrn_reflns_limit_k_min -29
_diffrn_reflns_limit_l_max 31
_diffrn_reflns_limit_l_min -31
_diffrn_reflns_number 74677
_diffrn_reflns_theta_full 25.00
_diffrn_reflns_theta_max 25.00
_diffrn_reflns_theta_min 2.99
_diffrn_standards_decay_% 0
_diffrn_standards_interval_count 0
_diffrn_standards_interval_time 0
_diffrn_standards_number 0
_exptl_absorpt_coefficient_mu 14.988
_exptl_absorpt_correction_T_max 0.1712
_exptl_absorpt_correction_T_min 0.1335
_exptl_absorpt_correction_type multi-scan
_exptl_absorpt_process_details 'ABSCOR (Higashi, 1995)'
_exptl_crystal_colour yellow
_exptl_crystal_density_diffrn 2.936
_exptl_crystal_density_method 'not measured'
_exptl_crystal_description block
_exptl_crystal_F_000 7989
_exptl_crystal_size_max 0.22
_exptl_crystal_size_mid 0.21
_exptl_crystal_size_min 0.18
_refine_diff_density_max 2.234
_refine_diff_density_min -1.898
_refine_diff_density_rms 0.232
_refine_ls_extinction_method none
_refine_ls_goodness_of_fit_ref 1.022
_refine_ls_hydrogen_treatment constr
_refine_ls_matrix_type full
_refine_ls_number_parameters 1288
_refine_ls_number_reflns 17443
_refine_ls_number_restraints 2
_refine_ls_restrained_S_all 1.022
_refine_ls_R_factor_all 0.0712
_refine_ls_R_factor_gt 0.0441
_refine_ls_shift/su_max 0.001
_refine_ls_shift/su_mean 0.000
_refine_ls_structure_factor_coef Fsqd
_refine_ls_weighting_details 'calc w=1/[\s^2^(Fo^2^)+(0.0211P)^2^+131.6423P] where P=(Fo^2^+2Fc^2^)/3'
_refine_ls_weighting_scheme calc
_refine_ls_wR_factor_gt 0.0806
_refine_ls_wR_factor_ref 0.0891
_reflns_number_gt 12793
_reflns_number_total 17443
_reflns_threshold_expression >2sigma(I)
_cod_data_source_file c0ce00761g.txt
_cod_data_source_block s17-3
_cod_original_cell_volume 9919(4)
_cod_original_sg_symbol_H-M 'P 21/c'
_cod_database_code 7205773

loop_
_symmetry_equiv_pos_as_xyz
'x, y, z'
'-x, y+1/2, -z+1/2'
'-x, -y, -z'
'x, -y-1/2, z-1/2'

loop_
_atom_site_label
_atom_site_type_symbol
_atom_site_fract_x
_atom_site_fract_y
_atom_site_fract_z
_atom_site_U_iso_or_equiv
_atom_site_adp_type
_atom_site_occupancy
_atom_site_symmetry_multiplicity
_atom_site_calc_flag
_atom_site_refinement_flags
_atom_site_disorder_assembly
_atom_site_disorder_group
N19 N 0.9622(10) 0.1456(6) 1.0521(7) 0.165(10) Uiso 1 1 d G . .
N20 N 1.0393(12) 0.1626(6) 1.0459(6) 0.105(6) Uiso 1 1 d G . .
C64 C 1.0888(10) 0.1988(7) 1.0897(8) 0.133(10) Uiso 1 1 d G . .
H64 H 1.1423 0.2160 1.0956 0.159 Uiso 1 1 calc R . .
C65 C 1.0423(14) 0.2042(8) 1.1230(7) 0.229(18) Uiso 1 1 d G . .
H65 H 1.0599 0.2256 1.1545 0.275 Uiso 1 1 calc R . .
C66 C 0.9640(12) 0.1713(7) 1.0997(8) 0.102(7) Uiso 1 1 d G . .
H66 H 0.9215 0.1673 1.1133 0.123 Uiso 1 1 calc R . .
C67 C 0.9305(13) 0.1151(7) 1.0138(8) 0.079(6) Uiso 1 1 d . . .
H67A H 0.9368 0.1329 0.9836 0.095 Uiso 1 1 calc R . .
H67B H 0.8662 0.1148 1.0034 0.095 Uiso 1 1 calc R . .
C68 C 0.953(2) 0.0600(12) 1.0102(13) 0.184(14) Uiso 1 1 d D . .
C69 C 0.993(2) 0.0158(13) 1.0461(14) 0.170(13) Uiso 1 1 d D . .
H69 H 0.9954 0.0172 1.0813 0.203 Uiso 1 1 calc R . .
C70 C 0.9664(14) 0.0344(9) 0.9683(10) 0.092(7) Uiso 1 1 d D . .
H70 H 0.9412 0.0558 0.9367 0.110 Uiso 1 1 calc R . .
B1 B 0.7655(10) 0.2507(6) 0.7622(7) 0.035(3) Uani 1 1 d . . .
C1 C 0.4994(10) 0.5556(5) 0.6295(7) 0.043(4) Uani 1 1 d . . .
H1 H 0.5035 0.5454 0.5974 0.051 Uiso 1 1 calc R . .
C2 C 0.4228(10) 0.5767(6) 0.6293(8) 0.061(5) Uani 1 1 d . . .
H2 H 0.3673 0.5824 0.5986 0.073 Uiso 1 1 calc R . .
C3 C 0.4455(9) 0.5878(6) 0.6841(8) 0.053(4) Uani 1 1 d . . .
H3 H 0.4085 0.6032 0.6981 0.063 Uiso 1 1 calc R . .
C4 C 0.5793(9) 0.5679(7) 0.7745(7) 0.058(5) Uani 1 1 d . . .
H4A H 0.5723 0.5319 0.7856 0.070 Uiso 1 1 calc R . .
H4B H 0.5511 0.5923 0.7902 0.070 Uiso 1 1 calc R . .
C5 C 0.6773(10) 0.5806(6) 0.7976(6) 0.047(4) Uani 1 1 d . . .
C6 C 0.7391(10) 0.5391(6) 0.8112(7) 0.052(4) Uani 1 1 d . . .
H6 H 0.7191 0.5039 0.8046 0.062 Uiso 1 1 calc R . .
C7 C 0.8305(11) 0.5504(7) 0.8346(7) 0.066(5) Uani 1 1 d . . .
H7 H 0.8711 0.5221 0.8442 0.079 Uiso 1 1 calc R . .
C8 C 0.8637(10) 0.6005(7) 0.8441(7) 0.058(5) Uani 1 1 d . . .
C9 C 0.8023(12) 0.6422(6) 0.8321(7) 0.056(4) Uani 1 1 d . . .
H9 H 0.8241 0.6770 0.8407 0.067 Uiso 1 1 calc R . .
C10 C 0.7087(10) 0.6336(6) 0.8072(6) 0.052(4) Uani 1 1 d . . .
H10 H 0.6685 0.6622 0.7973 0.062 Uiso 1 1 calc R . .
C11 C 0.9643(12) 0.6107(9) 0.8676(8) 0.088(7) Uani 1 1 d . . .
H11A H 0.9961 0.5769 0.8787 0.106 Uiso 1 1 calc R . .
H11B H 0.9771 0.6258 0.8386 0.106 Uiso 1 1 calc R . .
C12 C 1.0659(9) 0.6829(7) 0.9278(7) 0.063(5) Uani 1 1 d . . .
H12 H 1.0934 0.6922 0.9054 0.075 Uiso 1 1 calc R . .
C13 C 1.0852(12) 0.7024(9) 0.9792(8) 0.090(7) Uani 1 1 d . . .
H13 H 1.1296 0.7272 0.9996 0.108 Uiso 1 1 calc R . .
C14 C 1.0261(10) 0.6781(8) 0.9945(6) 0.070(6) Uani 1 1 d . . .
H14 H 1.0240 0.6846 1.0280 0.083 Uiso 1 1 calc R . .
C15 C 0.6873(10) 0.5820(6) 0.9319(7) 0.052(4) Uani 1 1 d . . .
H15 H 0.6639 0.6083 0.9046 0.063 Uiso 1 1 calc R . .
C16 C 0.6369(11) 0.5465(7) 0.9464(8) 0.071(6) Uani 1 1 d . . .
H16 H 0.5742 0.5454 0.9322 0.085 Uiso 1 1 calc R . .
C17 C 0.6957(12) 0.5146(7) 0.9844(9) 0.077(6) Uani 1 1 d . . .
H17 H 0.6812 0.4853 1.0002 0.092 Uiso 1 1 calc R . .
C18 C 0.8670(11) 0.5123(8) 1.0418(8) 0.081(6) Uani 1 1 d . . .
H18A H 0.8580 0.4785 1.0563 0.097 Uiso 1 1 calc R . .
H18B H 0.8886 0.5381 1.0720 0.097 Uiso 1 1 calc R . .
C19 C 0.9370(10) 0.5056(6) 1.0199(7) 0.053(4) Uani 1 1 d . . .
C20 C 0.9180(10) 0.4732(6) 0.9769(8) 0.064(5) Uani 1 1 d . . .
H20 H 0.8639 0.4543 0.9614 0.076 Uiso 1 1 calc R . .
C21 C 1.0174(10) 0.5323(6) 1.0457(7) 0.062(5) Uani 1 1 d . . .
H21 H 1.0303 0.5533 1.0769 0.074 Uiso 1 1 calc R . .
C22 C 0.8520(10) 0.5184(7) 0.6778(7) 0.059(5) Uani 1 1 d . . .
H22 H 0.8467 0.4814 0.6760 0.071 Uiso 1 1 calc R . .
C23 C 0.9193(11) 0.5454(8) 0.6733(8) 0.077(6) Uani 1 1 d . . .
H23 H 0.9673 0.5314 0.6682 0.092 Uiso 1 1 calc R . .
C24 C 0.9010(12) 0.5971(7) 0.6780(8) 0.071(6) Uani 1 1 d . . .
H24 H 0.9354 0.6260 0.6767 0.085 Uiso 1 1 calc R . .
C25 C 0.7815(11) 0.6476(5) 0.6919(6) 0.057(5) Uani 1 1 d . . .
H25A H 0.8188 0.6788 0.6959 0.068 Uiso 1 1 calc R . .
H25B H 0.7750 0.6438 0.7259 0.068 Uiso 1 1 calc R . .
C26 C 0.6893(11) 0.6565(5) 0.6440(6) 0.049(4) Uani 1 1 d . . .
C27 C 0.6722(11) 0.6497(6) 0.5897(7) 0.055(4) Uani 1 1 d . . .
H27 H 0.7177 0.6362 0.5818 0.066 Uiso 1 1 calc R . .
C28 C 0.5888(11) 0.6623(6) 0.5460(7) 0.058(4) Uani 1 1 d . . .
H28 H 0.5783 0.6569 0.5093 0.069 Uiso 1 1 calc R . .
C29 C 0.5221(10) 0.6829(5) 0.5579(6) 0.044(4) Uani 1 1 d . . .
C30 C 0.5360(11) 0.6897(5) 0.6114(6) 0.048(4) Uani 1 1 d . . .
H30 H 0.4898 0.7023 0.6192 0.057 Uiso 1 1 calc R . .
C31 C 0.6204(12) 0.6774(5) 0.6542(7) 0.052(4) Uani 1 1 d . . .
H31 H 0.6310 0.6835 0.6908 0.063 Uiso 1 1 calc R . .
C32 C 0.4284(10) 0.6961(6) 0.5107(7) 0.051(4) Uani 1 1 d . . .
H32A H 0.4258 0.6842 0.4756 0.061 Uiso 1 1 calc R . .
H32B H 0.3826 0.6768 0.5167 0.061 Uiso 1 1 calc R . .
C33 C 0.3433(11) 0.7779(8) 0.5157(7) 0.063(5) Uani 1 1 d . . .
H33 H 0.3026 0.7621 0.5265 0.075 Uiso 1 1 calc R . .
C34 C 0.3477(12) 0.8299(8) 0.5053(7) 0.067(5) Uani 1 1 d . . .
H34 H 0.3094 0.8570 0.5058 0.080 Uiso 1 1 calc R . .
C35 C 0.4191(11) 0.8349(7) 0.4940(7) 0.057(4) Uani 1 1 d . . .
H35 H 0.4390 0.8675 0.4868 0.069 Uiso 1 1 calc R . .
C36 C 0.6909(10) 0.7728(6) 0.4411(8) 0.057(5) Uani 1 1 d . . .
H36 H 0.6465 0.7673 0.4049 0.069 Uiso 1 1 calc R . .
C37 C 0.7806(10) 0.7784(6) 0.4559(8) 0.056(4) Uani 1 1 d . . .
H37 H 0.8075 0.7789 0.4320 0.067 Uiso 1 1 calc R . .
C38 C 0.8232(10) 0.7832(6) 0.5117(8) 0.052(4) Uani 1 1 d . . .
H38 H 0.8852 0.7864 0.5339 0.062 Uiso 1 1 calc R . .
C39 C 0.7746(12) 0.7836(7) 0.5857(8) 0.067(5) Uani 1 1 d . . .
H39A H 0.8377 0.7918 0.6093 0.081 Uiso 1 1 calc R . .
H39B H 0.7625 0.7483 0.5959 0.081 Uiso 1 1 calc R . .
C40 C 0.7154(12) 0.8244(6) 0.5966(7) 0.054(4) Uani 1 1 d . . .
C41 C 0.6620(12) 0.8083(6) 0.6202(8) 0.065(5) Uani 1 1 d . . .
H41 H 0.6627 0.7726 0.6301 0.078 Uiso 1 1 calc R . .
C42 C 0.6051(12) 0.8448(7) 0.6301(8) 0.075(6) Uani 1 1 d . . .
H42 H 0.5686 0.8336 0.6463 0.091 Uiso 1 1 calc R . .
C43 C 0.6051(13) 0.8980(6) 0.6149(7) 0.063(5) Uani 1 1 d . . .
C44 C 0.6599(15) 0.9131(8) 0.5921(8) 0.079(6) Uani 1 1 d . . .
H44 H 0.6619 0.9489 0.5833 0.095 Uiso 1 1 calc R . .
C45 C 0.7131(13) 0.8766(7) 0.5816(8) 0.076(6) Uani 1 1 d . . .
H45 H 0.7477 0.8878 0.5641 0.091 Uiso 1 1 calc R . .
C46 C 0.5432(16) 0.9377(8) 0.6224(10) 0.099(8) Uani 1 1 d . . .
H46A H 0.5590 0.9730 0.6145 0.119 Uiso 1 1 calc R . .
H46B H 0.4820 0.9302 0.5946 0.119 Uiso 1 1 calc R . .
C47 C 0.4849(15) 0.9241(8) 0.6953(13) 0.105(9) Uani 1 1 d . . .
H47 H 0.4322 0.9051 0.6743 0.126 Uiso 1 1 calc R . .
C48 C 0.5122(15) 0.9389(8) 0.7492(12) 0.095(8) Uani 1 1 d . . .
H48 H 0.4830 0.9335 0.7714 0.114 Uiso 1 1 calc R . .
C49 C 0.5935(12) 0.9639(7) 0.7626(9) 0.072(5) Uani 1 1 d . . .
H49 H 0.6309 0.9775 0.7976 0.086 Uiso 1 1 calc R . .
C50 C 1.207(2) 0.0592(14) 0.9781(12) 0.120(10) Uani 1 1 d . . .
H50 H 1.1605 0.0551 0.9424 0.145 Uiso 1 1 calc R . .
C51 C 1.281(3) 0.0278(14) 1.000(2) 0.181(19) Uani 1 1 d . . .
H51 H 1.2950 -0.0016 0.9845 0.217 Uiso 1 1 calc R . .
C52 C 1.3298(16) 0.0497(10) 1.0518(14) 0.120(10) Uani 1 1 d . . .
H52 H 1.3854 0.0372 1.0782 0.144 Uiso 1 1 calc R . .
C53 C 1.3157(13) 0.1260(9) 1.1046(8) 0.087(7) Uani 1 1 d . . .
H53A H 1.3078 0.1623 1.0904 0.105 Uiso 1 1 calc R . .
H53B H 1.3801 0.1205 1.1272 0.105 Uiso 1 1 calc R . .
C54 C 1.2709(10) 0.1219(6) 1.1413(7) 0.052(4) Uani 1 1 d . . .
C55 C 1.2072(9) 0.0825(6) 1.1370(6) 0.043(4) Uani 1 1 d . . .
H55 H 1.1913 0.0565 1.1095 0.052 Uiso 1 1 calc R . .
C56 C 1.1678(10) 0.0818(5) 1.1728(7) 0.051(4) Uani 1 1 d . . .
H56 H 1.1257 0.0554 1.1690 0.062 Uiso 1 1 calc R . .
C57 C 1.1910(11) 0.1206(6) 1.2151(8) 0.058(5) Uani 1 1 d . . .
C58 C 1.2547(13) 0.1592(6) 1.2193(9) 0.079(6) Uani 1 1 d . . .
H58 H 1.2712 0.1852 1.2468 0.094 Uiso 1 1 calc R . .
C59 C 1.2941(11) 0.1594(7) 1.1829(9) 0.074(6) Uani 1 1 d . . .
H59 H 1.3368 0.1854 1.1868 0.089 Uiso 1 1 calc R . .
C60 C 1.1444(14) 0.1251(6) 1.2524(9) 0.082(6) Uani 1 1 d . . .
H60A H 1.1866 0.1410 1.2873 0.098 Uiso 1 1 calc R . .
H60B H 1.0939 0.1496 1.2351 0.098 Uiso 1 1 calc R . .
C61 C 1.0347(11) 0.0706(7) 1.2703(8) 0.065(5) Uani 1 1 d . . .
H61 H 0.9881 0.0955 1.2599 0.079 Uiso 1 1 calc R . .
C62 C 1.0368(11) 0.0216(7) 1.2937(7) 0.061(5) Uani 1 1 d . . .
H62 H 0.9938 0.0062 1.3029 0.073 Uiso 1 1 calc R . .
C63 C 1.1185(11) 0.0005(6) 1.3005(7) 0.053(4) Uani 1 1 d . . .
H63 H 1.1391 -0.0333 1.3151 0.063 Uiso 1 1 calc R . .
Cu1 Cu 0.68903(11) 0.53696(7) 0.69619(9) 0.0468(5) Uani 1 1 d . . .
Cu2 Cu 0.87707(15) 0.60412(10) 0.95901(11) 0.0821(8) Uani 1 1 d . . .
Cu3 Cu 0.56428(13) 0.77711(8) 0.48794(10) 0.0623(6) Uani 1 1 d . . .
Cu4 Cu 1.11016(15) 0.13860(12) 1.00734(11) 0.0880(8) Uani 1 1 d . . .
Cu5 Cu 0.72747(14) -0.02308(8) 0.72259(12) 0.0788(8) Uani 1 1 d . . .
N1 N 0.5674(7) 0.5512(4) 0.6804(5) 0.038(3) Uani 1 1 d . . .
N2 N 0.5326(7) 0.5716(4) 0.7138(5) 0.041(3) Uani 1 1 d . . .
N3 N 0.9717(8) 0.6442(6) 0.9565(6) 0.065(4) Uani 1 1 d . . .
N4 N 0.9993(8) 0.6476(6) 0.9162(5) 0.058(4) Uani 1 1 d . . .
N5 N 0.7752(9) 0.5721(6) 0.9635(6) 0.068(4) Uani 1 1 d . . .
N6 N 0.7794(9) 0.5310(6) 0.9964(6) 0.063(4) Uani 1 1 d . . .
N7 N 0.7933(7) 0.5511(4) 0.6851(6) 0.047(3) Uani 1 1 d . . .
N8 N 0.8273(7) 0.6003(5) 0.6847(5) 0.046(3) Uani 1 1 d . . .
N9 N 0.4577(8) 0.7886(5) 0.4941(5) 0.050(3) Uani 1 1 d . . .
N10 N 0.4090(8) 0.7526(5) 0.5075(5) 0.045(3) Uani 1 1 d . . .
N11 N 0.6756(7) 0.7760(4) 0.4847(5) 0.042(3) Uani 1 1 d . . .
N12 N 0.7597(8) 0.7824(4) 0.5285(6) 0.049(3) Uani 1 1 d . . .
N13 N 0.5422(9) 0.9401(5) 0.6767(7) 0.067(4) Uani 1 1 d . . .
N14 N 0.6122(8) 0.9662(4) 0.7195(6) 0.051(4) Uani 1 1 d . . .
N15 N 1.2094(10) 0.0966(6) 1.0133(7) 0.065(4) Uani 1 1 d . . .
N16 N 1.2871(9) 0.0908(6) 1.0586(6) 0.061(4) Uani 1 1 d . . .
N17 N 1.1634(8) 0.0331(5) 1.2841(6) 0.050(3) Uani 1 1 d . . .
N18 N 1.1113(8) 0.0767(4) 1.2647(5) 0.046(3) Uani 1 1 d . . .
O1 O 0.7540(5) 0.1264(3) 0.8515(3) 0.0276(19) Uani 1 1 d . . .
O2 O 0.9817(5) 0.2077(3) 0.8139(3) 0.0265(19) Uani 1 1 d . . .
O3 O 0.9671(5) 0.3105(3) 0.7935(3) 0.029(2) Uani 1 1 d . . .
O4 O 0.7145(5) 0.3970(3) 0.8010(4) 0.035(2) Uani 1 1 d . . .
O5 O 0.7899(5) 0.3578(3) 0.6930(4) 0.033(2) Uani 1 1 d . . .
O6 O 0.8634(6) 0.3580(3) 0.8849(4) 0.035(2) Uani 1 1 d . . .
O7 O 1.0775(5) 0.2500(3) 0.7611(4) 0.042(2) Uani 1 1 d . . .
O8 O 0.7642(5) 0.2727(3) 0.8874(3) 0.031(2) Uani 1 1 d . . .
O9 O 0.6617(5) 0.2453(3) 0.7277(3) 0.0261(18) Uani 1 1 d . . .
O10 O 0.7884(6) 0.0467(3) 0.7925(4) 0.039(2) Uani 1 1 d . . .
O11 O 0.8710(6) 0.3984(3) 0.7945(4) 0.035(2) Uani 1 1 d . . .
O12 O 0.5044(5) 0.2931(3) 0.6967(3) 0.031(2) Uani 1 1 d . . .
O13 O 0.6685(6) 0.1302(3) 0.7413(3) 0.033(2) Uani 1 1 d . . .
O14 O 0.9562(5) 0.2731(3) 0.8810(3) 0.0281(19) Uani 1 1 d . . .
O15 O 1.0561(5) 0.1800(3) 0.9268(3) 0.030(2) Uani 1 1 d . . .
O16 O 0.6339(5) 0.2091(3) 0.8234(3) 0.0275(19) Uani 1 1 d . . .
O17 O 0.6604(5) 0.2920(3) 0.6287(4) 0.034(2) Uani 1 1 d . . .
O18 O 0.7109(7) 0.3748(3) 0.9004(4) 0.047(3) Uani 1 1 d . . .
O19 O 0.8222(5) 0.1285(3) 0.7352(3) 0.0289(19) Uani 1 1 d . . .
O20 O 0.4613(6) 0.2555(4) 0.7767(4) 0.039(2) Uani 1 1 d . . .
O21 O 0.7867(5) 0.3071(3) 0.7885(3) 0.0258(19) Uani 1 1 d . . .
O22 O 0.9290(5) 0.1867(3) 0.7053(3) 0.031(2) Uani 1 1 d . . .
O23 O 0.6769(6) 0.1673(3) 0.6533(4) 0.035(2) Uani 1 1 d . . .
O24 O 0.8832(5) 0.1941(3) 0.9159(3) 0.0281(19) Uani 1 1 d . . .
O25 O 0.5210(5) 0.1891(3) 0.7178(3) 0.032(2) Uani 1 1 d . . .
O26 O 0.8100(5) 0.2446(3) 0.7239(3) 0.0254(18) Uani 1 1 d . . .
O27 O 0.8006(5) 0.2086(3) 0.8078(3) 0.0237(18) Uani 1 1 d . . .
O28 O 0.5196(6) 0.1177(3) 0.6394(4) 0.044(2) Uani 1 1 d . . .
O29 O 0.8051(6) 0.1173(3) 0.6284(4) 0.041(2) Uani 1 1 d . . .
O30 O 0.9139(5) 0.2922(3) 0.6854(3) 0.030(2) Uani 1 1 d . . .
O31 O 1.0305(6) 0.3741(3) 0.8880(4) 0.041(2) Uani 1 1 d . . .
O32 O 0.9116(5) 0.1269(3) 0.8477(3) 0.029(2) Uani 1 1 d . . .
O33 O 0.6328(5) 0.3572(3) 0.6963(4) 0.031(2) Uani 1 1 d . . .
O34 O 0.7249(6) 0.4520(3) 0.7155(4) 0.043(2) Uani 1 1 d . . .
O35 O 0.6219(5) 0.3122(3) 0.8054(3) 0.031(2) Uani 1 1 d . . .
O36 O 0.4870(6) 0.3306(4) 0.5949(4) 0.047(3) Uani 1 1 d . . .
O37 O 0.5294(6) 0.2268(3) 0.6273(4) 0.036(2) Uani 1 1 d . . .
O38 O 0.7758(6) 0.3329(4) 0.5895(4) 0.042(2) Uani 1 1 d . . .
O39 O 0.7818(5) 0.2271(3) 0.6209(3) 0.030(2) Uani 1 1 d . . .
O40 O 0.7333(6) 0.1807(3) 0.9343(3) 0.034(2) Uani 1 1 d . . .
O41 O 0.6354(11) 0.0511(5) 0.5956(8) 0.145(8) Uani 1 1 d . . .
H141 H 0.6008 0.0698 0.6044 0.218 Uiso 1 1 d R . .
H142 H 0.6861 0.0670 0.6077 0.218 Uiso 1 1 d R . .
W1 W 0.75196(3) 0.196841(19) 0.87820(2) 0.02397(11) Uani 1 1 d . . .
W2 W 0.78478(3) 0.29914(2) 0.64683(2) 0.02839(12) Uani 1 1 d . . .
W3 W 0.95112(3) 0.198257(19) 0.87447(2) 0.02342(11) Uani 1 1 d . . .
W4 W 0.56774(3) 0.29835(2) 0.65139(2) 0.02960(13) Uani 1 1 d . . .
W5 W 0.79016(3) 0.114690(18) 0.79286(2) 0.02509(12) Uani 1 1 d . . .
W6 W 0.73849(3) 0.34064(2) 0.85460(2) 0.03013(13) Uani 1 1 d . . .
W7 W 0.80075(4) 0.16845(2) 0.66967(2) 0.02991(13) Uani 1 1 d . . .
W8 W 0.58655(3) 0.16870(2) 0.67894(2) 0.03067(13) Uani 1 1 d . . .
W9 W 0.96789(3) 0.248294(19) 0.75143(2) 0.02464(11) Uani 1 1 d . . .
W10 W 0.74591(4) 0.388568(18) 0.74131(2) 0.03130(13) Uani 1 1 d . . .
W11 W 0.93277(3) 0.341325(19) 0.84471(2) 0.02969(13) Uani 1 1 d . . .
W12 W 0.55313(3) 0.25385(2) 0.76386(2) 0.02823(12) Uani 1 1 d . . .

loop_
_atom_site_aniso_label
_atom_site_aniso_U_11
_atom_site_aniso_U_22
_atom_site_aniso_U_33
_atom_site_aniso_U_23
_atom_site_aniso_U_13
_atom_site_aniso_U_12
B1 0.037(8) 0.028(7) 0.040(9) -0.001(7) 0.019(7) 0.005(6)
C1 0.049(9) 0.034(7) 0.051(10) -0.009(7) 0.027(8) -0.001(6)
C2 0.021(8) 0.063(10) 0.073(13) -0.005(9) -0.003(8) 0.001(7)
C3 0.015(7) 0.054(9) 0.085(14) -0.021(9) 0.019(8) -0.008(6)
C4 0.034(9) 0.077(12) 0.064(12) -0.015(9) 0.023(9) 0.004(8)
C5 0.051(9) 0.063(10) 0.023(8) -0.007(7) 0.011(7) 0.004(7)
C6 0.042(9) 0.046(9) 0.060(11) -0.016(8) 0.015(8) 0.009(7)
C7 0.043(10) 0.084(13) 0.060(12) -0.010(10) 0.014(9) 0.017(9)
C8 0.038(9) 0.085(13) 0.047(10) -0.025(9) 0.016(8) -0.017(8)
C9 0.077(12) 0.039(8) 0.051(11) -0.015(8) 0.027(9) -0.009(8)
C10 0.052(10) 0.047(9) 0.046(10) -0.011(7) 0.012(8) 0.005(7)
C11 0.066(13) 0.129(18) 0.076(15) -0.057(13) 0.038(11) -0.017(12)
C12 0.025(8) 0.118(15) 0.042(10) -0.016(10) 0.011(7) -0.033(8)
C13 0.053(11) 0.16(2) 0.063(14) -0.069(13) 0.032(11) -0.041(12)
C14 0.024(8) 0.161(19) 0.016(8) -0.006(10) 0.002(7) 0.014(10)
C15 0.044(9) 0.056(10) 0.054(11) 0.009(8) 0.018(8) 0.016(7)
C16 0.034(9) 0.063(11) 0.093(15) -0.006(10) 0.008(10) -0.002(8)
C17 0.048(11) 0.059(11) 0.109(18) -0.008(11) 0.021(12) -0.013(9)
C18 0.051(11) 0.107(15) 0.068(14) 0.002(11) 0.013(10) 0.029(10)
C19 0.036(8) 0.056(9) 0.056(11) -0.018(8) 0.011(8) 0.019(7)
C20 0.025(8) 0.063(10) 0.079(14) -0.026(10) 0.002(9) -0.011(7)
C21 0.040(9) 0.058(10) 0.070(13) -0.031(9) 0.009(9) -0.013(7)
C22 0.045(9) 0.060(10) 0.081(13) 0.009(9) 0.035(9) 0.001(8)
C23 0.041(10) 0.108(16) 0.110(17) 0.022(13) 0.060(11) 0.003(9)
C24 0.058(12) 0.071(12) 0.075(14) 0.034(10) 0.022(10) -0.012(9)
C25 0.076(12) 0.035(8) 0.035(9) 0.009(7) 0.002(8) -0.003(7)
C26 0.062(10) 0.026(7) 0.037(9) 0.005(7) 0.003(8) -0.002(7)
C27 0.055(10) 0.040(9) 0.066(12) -0.006(8) 0.023(9) 0.015(7)
C28 0.075(12) 0.052(10) 0.059(12) 0.005(8) 0.041(10) 0.001(8)
C29 0.054(10) 0.042(8) 0.040(9) 0.010(7) 0.023(8) 0.006(7)
C30 0.062(11) 0.041(8) 0.046(10) 0.006(7) 0.029(9) -0.005(7)
C31 0.090(13) 0.020(7) 0.052(11) -0.004(7) 0.036(10) 0.003(7)
C32 0.054(10) 0.046(9) 0.050(10) 0.007(7) 0.021(8) 0.001(7)
C33 0.059(11) 0.092(14) 0.054(12) 0.027(10) 0.040(10) 0.017(9)
C34 0.064(12) 0.104(16) 0.033(10) 0.019(9) 0.023(9) 0.032(10)
C35 0.063(11) 0.060(10) 0.060(12) 0.007(8) 0.037(10) 0.008(8)
C36 0.032(9) 0.077(11) 0.063(12) -0.022(9) 0.021(9) -0.012(7)
C37 0.036(9) 0.071(11) 0.064(13) -0.006(9) 0.025(9) -0.005(7)
C38 0.025(8) 0.053(9) 0.075(13) -0.007(9) 0.020(9) 0.006(6)
C39 0.058(11) 0.071(12) 0.060(13) 0.011(10) 0.016(10) -0.002(9)
C40 0.073(12) 0.041(9) 0.042(10) 0.005(7) 0.019(9) 0.000(8)
C41 0.074(12) 0.036(9) 0.088(14) 0.016(9) 0.040(11) -0.001(8)
C42 0.072(13) 0.062(11) 0.086(15) 0.011(10) 0.029(11) -0.017(9)
C43 0.087(13) 0.034(9) 0.061(12) -0.011(8) 0.027(11) 0.009(8)
C44 0.119(18) 0.065(13) 0.071(15) -0.001(10) 0.059(14) -0.007(12)
C45 0.108(16) 0.047(10) 0.096(16) 0.018(10) 0.067(14) -0.006(10)
C46 0.114(19) 0.066(13) 0.097(19) 0.004(12) 0.028(16) -0.003(12)
C47 0.074(15) 0.076(15) 0.20(3) -0.014(17) 0.10(2) -0.021(11)
C48 0.098(18) 0.074(14) 0.16(3) 0.047(15) 0.105(19) 0.038(12)
C49 0.043(10) 0.092(14) 0.084(16) -0.003(11) 0.032(11) 0.014(9)
C50 0.11(2) 0.18(3) 0.10(2) -0.01(2) 0.062(19) -0.04(2)
C51 0.19(4) 0.14(3) 0.28(6) -0.10(3) 0.17(4) -0.05(3)
C52 0.066(15) 0.105(19) 0.18(3) 0.048(19) 0.052(18) 0.047(14)
C53 0.061(12) 0.138(19) 0.066(14) 0.000(13) 0.031(11) -0.040(12)
C54 0.049(10) 0.053(9) 0.049(10) 0.009(8) 0.018(8) -0.018(7)
C55 0.029(8) 0.050(9) 0.048(10) 0.001(7) 0.015(7) -0.006(6)
C56 0.051(9) 0.030(8) 0.077(12) 0.000(8) 0.032(9) 0.003(6)
C57 0.061(11) 0.030(8) 0.092(14) 0.005(8) 0.042(10) 0.007(7)
C58 0.096(15) 0.035(9) 0.089(16) -0.004(9) 0.027(13) -0.019(9)
C59 0.053(11) 0.077(13) 0.090(16) 0.015(12) 0.030(11) -0.030(9)
C60 0.114(16) 0.023(8) 0.121(18) 0.000(9) 0.064(15) 0.013(9)
C61 0.046(10) 0.081(13) 0.078(14) -0.020(11) 0.035(10) 0.005(8)
C62 0.052(10) 0.080(12) 0.075(13) 0.007(10) 0.049(10) -0.001(9)
C63 0.058(10) 0.047(9) 0.059(11) 0.003(8) 0.032(9) 0.000(7)
Cu1 0.0316(9) 0.0414(10) 0.0746(14) 0.0016(9) 0.0301(10) 0.0014(7)
Cu2 0.0548(14) 0.1043(19) 0.106(2) 0.0227(15) 0.0526(15) 0.0073(12)
Cu3 0.0418(11) 0.0695(13) 0.0876(18) 0.0067(12) 0.0395(12) 0.0020(9)
Cu4 0.0434(13) 0.146(2) 0.0824(19) 0.0398(16) 0.0353(13) 0.0237(13)
Cu5 0.0447(12) 0.0587(13) 0.147(2) -0.0057(14) 0.0548(15) -0.0039(9)
N1 0.023(6) 0.033(6) 0.050(8) -0.006(5) 0.009(6) 0.001(4)
N2 0.027(6) 0.040(7) 0.055(9) 0.001(6) 0.020(6) 0.007(5)
N3 0.036(8) 0.123(13) 0.042(9) 0.018(8) 0.023(7) 0.016(8)
N4 0.046(8) 0.093(10) 0.045(9) -0.031(7) 0.029(7) -0.009(7)
N5 0.039(8) 0.089(11) 0.084(12) 0.026(9) 0.034(8) 0.009(7)
N6 0.047(8) 0.073(9) 0.076(11) 0.035(8) 0.034(8) 0.023(7)
N7 0.039(7) 0.026(6) 0.083(10) 0.019(6) 0.034(7) 0.000(5)
N8 0.024(6) 0.051(8) 0.048(8) 0.015(6) 0.003(6) -0.005(5)
N9 0.043(7) 0.060(8) 0.055(9) 0.006(7) 0.029(7) 0.004(6)
N10 0.041(7) 0.068(8) 0.037(7) 0.011(6) 0.026(6) 0.005(6)
N11 0.025(6) 0.052(7) 0.047(8) 0.009(6) 0.014(6) -0.002(5)
N12 0.046(8) 0.035(7) 0.058(9) 0.002(6) 0.017(7) 0.009(5)
N13 0.047(9) 0.053(8) 0.098(13) -0.001(9) 0.030(9) -0.001(6)
N14 0.037(7) 0.033(7) 0.081(11) -0.018(7) 0.025(8) -0.005(5)
N15 0.058(10) 0.093(12) 0.053(10) 0.016(9) 0.032(8) 0.002(8)
N16 0.038(8) 0.074(10) 0.062(10) 0.028(8) 0.015(8) 0.023(7)
N17 0.038(7) 0.045(7) 0.070(10) 0.000(7) 0.026(7) -0.002(6)
N18 0.050(8) 0.037(7) 0.064(9) -0.013(6) 0.036(7) 0.006(5)
O1 0.032(5) 0.029(4) 0.027(5) -0.002(4) 0.018(4) -0.003(3)
O2 0.029(5) 0.021(4) 0.031(5) 0.006(4) 0.015(4) 0.003(3)
O3 0.027(5) 0.021(4) 0.039(5) 0.004(4) 0.016(4) -0.002(3)
O4 0.031(5) 0.022(4) 0.057(6) 0.010(4) 0.024(5) 0.012(3)
O5 0.029(5) 0.033(5) 0.045(6) 0.008(4) 0.025(4) 0.004(4)
O6 0.036(5) 0.040(5) 0.028(5) -0.005(4) 0.013(4) -0.003(4)
O7 0.019(4) 0.051(6) 0.060(7) 0.017(5) 0.020(5) 0.007(4)
O8 0.029(5) 0.035(5) 0.026(5) 0.002(4) 0.009(4) 0.012(4)
O9 0.014(4) 0.036(5) 0.027(5) 0.006(4) 0.009(4) 0.001(3)
O10 0.049(6) 0.024(4) 0.051(6) -0.004(4) 0.028(5) -0.005(4)
O11 0.042(5) 0.023(4) 0.049(6) 0.003(4) 0.029(5) 0.008(4)
O12 0.020(4) 0.048(5) 0.029(5) 0.009(4) 0.014(4) 0.005(4)
O13 0.036(5) 0.040(5) 0.027(5) 0.001(4) 0.017(4) -0.002(4)
O14 0.020(4) 0.038(5) 0.023(5) -0.001(4) 0.007(4) 0.002(3)
O15 0.014(4) 0.050(5) 0.021(5) 0.002(4) 0.003(4) 0.008(3)
O16 0.028(5) 0.031(4) 0.022(5) 0.001(4) 0.009(4) 0.002(3)
O17 0.030(5) 0.045(5) 0.033(5) -0.001(4) 0.018(4) 0.000(4)
O18 0.063(7) 0.040(5) 0.054(7) -0.011(5) 0.040(6) 0.011(5)
O19 0.030(5) 0.029(4) 0.033(5) -0.003(4) 0.018(4) -0.001(3)
O20 0.032(5) 0.055(6) 0.048(6) 0.014(5) 0.034(5) 0.013(4)
O21 0.023(4) 0.022(4) 0.039(5) -0.001(4) 0.019(4) 0.002(3)
O22 0.033(5) 0.030(5) 0.033(5) -0.001(4) 0.018(4) 0.005(4)
O23 0.036(5) 0.040(5) 0.028(5) -0.004(4) 0.013(4) -0.005(4)
O24 0.029(5) 0.033(4) 0.019(5) -0.003(4) 0.008(4) 0.003(3)
O25 0.030(5) 0.049(5) 0.018(5) 0.005(4) 0.012(4) -0.005(4)
O26 0.018(4) 0.034(5) 0.026(5) -0.001(4) 0.011(4) 0.000(3)
O27 0.027(4) 0.021(4) 0.024(5) -0.002(3) 0.013(4) 0.001(3)
O28 0.035(5) 0.044(5) 0.041(6) -0.012(5) 0.007(5) -0.016(4)
O29 0.062(6) 0.039(5) 0.035(6) -0.018(4) 0.033(5) -0.004(4)
O30 0.032(5) 0.038(5) 0.024(5) 0.004(4) 0.016(4) 0.000(4)
O31 0.035(5) 0.038(5) 0.052(6) -0.015(5) 0.021(5) -0.005(4)
O32 0.031(5) 0.020(4) 0.033(5) 0.004(4) 0.012(4) 0.008(3)
O33 0.029(5) 0.030(5) 0.043(6) 0.007(4) 0.023(4) 0.009(3)
O34 0.061(6) 0.018(4) 0.065(7) 0.011(4) 0.042(6) 0.005(4)
O35 0.023(4) 0.038(5) 0.034(5) 0.019(4) 0.013(4) 0.008(3)
O36 0.032(5) 0.068(7) 0.038(6) 0.024(5) 0.011(5) 0.013(5)
O37 0.042(5) 0.044(5) 0.025(5) -0.001(4) 0.017(5) -0.001(4)
O38 0.038(5) 0.058(6) 0.036(6) 0.020(5) 0.021(5) 0.005(4)
O39 0.030(5) 0.033(5) 0.026(5) 0.003(4) 0.013(4) 0.005(4)
O40 0.045(6) 0.040(5) 0.023(5) 0.004(4) 0.022(4) 0.004(4)
O41 0.125(14) 0.077(10) 0.22(2) -0.068(12) 0.065(14) -0.036(9)
W1 0.0246(3) 0.0291(3) 0.0220(3) 0.0034(2) 0.0138(2) 0.00374(19)
W2 0.0276(3) 0.0352(3) 0.0291(3) 0.0106(2) 0.0187(2) 0.0064(2)
W3 0.0188(2) 0.0280(3) 0.0221(3) 0.0029(2) 0.0079(2) 0.00263(19)
W4 0.0199(3) 0.0428(3) 0.0261(3) 0.0115(2) 0.0103(2) 0.0053(2)
W5 0.0296(3) 0.0205(2) 0.0285(3) 0.0016(2) 0.0159(2) 0.00041(19)
W6 0.0347(3) 0.0285(3) 0.0351(3) -0.0002(2) 0.0226(3) 0.0071(2)
W7 0.0353(3) 0.0336(3) 0.0272(3) -0.0043(2) 0.0198(3) 0.0003(2)
W8 0.0221(3) 0.0395(3) 0.0267(3) -0.0025(2) 0.0075(2) -0.0079(2)
W9 0.0199(2) 0.0292(3) 0.0287(3) 0.0032(2) 0.0144(2) 0.00263(19)
W10 0.0341(3) 0.0212(2) 0.0444(4) 0.0094(2) 0.0227(3) 0.0065(2)
W11 0.0259(3) 0.0269(3) 0.0346(3) -0.0045(2) 0.0120(2) -0.0048(2)
W12 0.0192(2) 0.0403(3) 0.0291(3) 0.0085(2) 0.0143(2) 0.0047(2)

loop_
_atom_type_symbol
_atom_type_description
_atom_type_scat_dispersion_real
_atom_type_scat_dispersion_imag
_atom_type_scat_source
C C 0.0033 0.0016 'International Tables Vol C Tables 4.2.6.8 and 6.1.1.4'
H H 0.0000 0.0000 'International Tables Vol C Tables 4.2.6.8 and 6.1.1.4'
B B 0.0013 0.0007 'International Tables Vol C Tables 4.2.6.8 and 6.1.1.4'
Cu Cu 0.3201 1.2651 'International Tables Vol C Tables 4.2.6.8 and 6.1.1.4'
N N 0.0061 0.0033 'International Tables Vol C Tables 4.2.6.8 and 6.1.1.4'
O O 0.0106 0.0060 'International Tables Vol C Tables 4.2.6.8 and 6.1.1.4'
W W -0.8490 6.8722 'International Tables Vol C Tables 4.2.6.8 and 6.1.1.4'

loop_
_geom_angle_atom_site_label_1
_geom_angle_atom_site_label_2
_geom_angle_atom_site_label_3
_geom_angle
_geom_angle_site_symmetry_1
_geom_angle_site_symmetry_3
_geom_angle_publ_flag
C67 N19 N20 99.3(18) . . ?
C67 N19 C66 152.6(18) . . ?
N20 N19 C66 108.0 . . ?
N19 N20 C64 108.0 . . ?
N19 N20 Cu4 138.0(11) . . ?
C64 N20 Cu4 111.9(12) . . ?
C65 C64 N20 108.0 . . ?
C65 C64 H64 126.0 . . ?
N20 C64 H64 126.0 . . ?
C66 C65 C64 108.0 . . ?
C66 C65 H65 126.0 . . ?
C64 C65 H65 126.0 . . ?
C65 C66 N19 108.0 . . ?
C65 C66 H66 126.0 . . ?
N19 C66 H66 126.0 . . ?
N19 C67 C68 130(2) . . ?
N19 C67 H67A 104.8 . . ?
C68 C67 H67A 104.8 . . ?
N19 C67 H67B 104.8 . . ?
C68 C67 H67B 104.8 . . ?
H67A C67 H67B 105.8 . . ?
C70 C68 C69 90(2) . . ?
C70 C68 C67 129(3) . . ?
C69 C68 C67 139(3) . . ?
C68 C69 C70 126(3) . 3_757 ?
C68 C69 H69 117.2 . . ?
C70 C69 H69 117.2 3_757 . ?
C68 C70 C69 145(2) . 3_757 ?
C68 C70 H70 107.7 . . ?
C69 C70 H70 107.7 3_757 . ?
O26 B1 O27 110.5(10) . . ?
O26 B1 O9 109.0(11) . . ?
O27 B1 O9 110.1(10) . . ?
O26 B1 O21 108.8(10) . . ?
O27 B1 O21 109.7(11) . . ?
O9 B1 O21 108.6(10) . . ?
N1 C1 C2 113.1(14) . . ?
N1 C1 H1 123.4 . . ?
C2 C1 H1 123.4 . . ?
C1 C2 C3 105.2(14) . . ?
C1 C2 H2 127.4 . . ?
C3 C2 H2 127.4 . . ?
N2 C3 C2 106.2(14) . . ?
N2 C3 H3 126.9 . . ?
C2 C3 H3 126.9 . . ?
N2 C4 C5 112.6(13) . . ?
N2 C4 H4A 109.1 . . ?
C5 C4 H4A 109.1 . . ?
N2 C4 H4B 109.1 . . ?
C5 C4 H4B 109.1 . . ?
H4A C4 H4B 107.8 . . ?
C6 C5 C10 119.4(14) . . ?
C6 C5 C4 119.1(14) . . ?
C10 C5 C4 121.5(14) . . ?
C7 C6 C5 119.6(15) . . ?
C7 C6 H6 120.2 . . ?
C5 C6 H6 120.2 . . ?
C8 C7 C6 123.1(15) . . ?
C8 C7 H7 118.4 . . ?
C6 C7 H7 118.4 . . ?
C7 C8 C9 117.6(15) . . ?
C7 C8 C11 121.0(17) . . ?
C9 C8 C11 121.4(16) . . ?
C8 C9 C10 122.1(14) . . ?
C8 C9 H9 119.0 . . ?
C10 C9 H9 119.0 . . ?
C9 C10 C5 118.1(14) . . ?
C9 C10 H10 121.0 . . ?
C5 C10 H10 121.0 . . ?
N4 C11 C8 113.3(14) . . ?
N4 C11 H11A 108.9 . . ?
C8 C11 H11A 108.9 . . ?
N4 C11 H11B 108.9 . . ?
C8 C11 H11B 108.9 . . ?
H11A C11 H11B 107.7 . . ?
N4 C12 C13 105.7(15) . . ?
N4 C12 H12 127.2 . . ?
C13 C12 H12 127.2 . . ?
C14 C13 C12 105.7(15) . . ?
C14 C13 H13 127.2 . . ?
C12 C13 H13 127.2 . . ?
N3 C14 C13 112.7(15) . . ?
N3 C14 H14 123.7 . . ?
C13 C14 H14 123.7 . . ?
N5 C15 C16 108.7(14) . . ?
N5 C15 H15 125.7 . . ?
C16 C15 H15 125.7 . . ?
C17 C16 C15 106.1(16) . . ?
C17 C16 H16 126.9 . . ?
C15 C16 H16 126.9 . . ?
C16 C17 N6 109.1(18) . . ?
C16 C17 H17 125.4 . . ?
N6 C17 H17 125.4 . . ?
N6 C18 C19 110.2(15) . . ?
N6 C18 H18A 109.6 . . ?
C19 C18 H18A 109.6 . . ?
N6 C18 H18B 109.6 . . ?
C19 C18 H18B 109.6 . . ?
H18A C18 H18B 108.1 . . ?
C20 C19 C21 122.5(16) . . ?
C20 C19 C18 118.6(16) . . ?
C21 C19 C18 118.9(16) . . ?
C19 C20 C21 119.3(14) . 3_767 ?
C19 C20 H20 120.3 . . ?
C21 C20 H20 120.3 3_767 . ?
C19 C21 C20 118.1(15) . 3_767 ?
C19 C21 H21 121.0 . . ?
C20 C21 H21 121.0 3_767 . ?
N7 C22 C23 112.6(15) . . ?
N7 C22 H22 123.7 . . ?
C23 C22 H22 123.7 . . ?
C24 C23 C22 104.1(15) . . ?
C24 C23 H23 127.9 . . ?
C22 C23 H23 127.9 . . ?
N8 C24 C23 109.4(15) . . ?
N8 C24 H24 125.3 . . ?
C23 C24 H24 125.3 . . ?
N8 C25 C26 113.0(12) . . ?
N8 C25 H25A 109.0 . . ?
C26 C25 H25A 109.0 . . ?
N8 C25 H25B 109.0 . . ?
C26 C25 H25B 109.0 . . ?
H25A C25 H25B 107.8 . . ?
C27 C26 C31 117.5(14) . . ?
C27 C26 C25 122.7(16) . . ?
C31 C26 C25 119.5(15) . . ?
C26 C27 C28 121.9(16) . . ?
C26 C27 H27 119.0 . . ?
C28 C27 H27 119.0 . . ?
C29 C28 C27 118.8(16) . . ?
C29 C28 H28 120.6 . . ?
C27 C28 H28 120.6 . . ?
C30 C29 C28 121.1(15) . . ?
C30 C29 C32 118.6(14) . . ?
C28 C29 C32 120.2(15) . . ?
C29 C30 C31 118.8(15) . . ?
C29 C30 H30 120.6 . . ?
C31 C30 H30 120.6 . . ?
C26 C31 C30 121.9(15) . . ?
C26 C31 H31 119.0 . . ?
C30 C31 H31 119.0 . . ?
N10 C32 C29 112.0(12) . . ?
N10 C32 H32A 109.2 . . ?
C29 C32 H32A 109.2 . . ?
N10 C32 H32B 109.2 . . ?
C29 C32 H32B 109.2 . . ?
H32A C32 H32B 107.9 . . ?
C34 C33 N10 107.3(15) . . ?
C34 C33 H33 126.3 . . ?
N10 C33 H33 126.3 . . ?
C33 C34 C35 105.7(16) . . ?
C33 C34 H34 127.1 . . ?
C35 C34 H34 127.1 . . ?
N9 C35 C34 112.8(16) . . ?
N9 C35 H35 123.6 . . ?
C34 C35 H35 123.6 . . ?
N11 C36 C37 110.7(15) . . ?
N11 C36 H36 124.7 . . ?
C37 C36 H36 124.7 . . ?
C38 C37 C36 107.2(16) . . ?
C38 C37 H37 126.4 . . ?
C36 C37 H37 126.4 . . ?
N12 C38 C37 106.2(14) . . ?
N12 C38 H38 126.9 . . ?
C37 C38 H38 126.9 . . ?
N12 C39 C40 113.3(13) . . ?
N12 C39 H39A 108.9 . . ?
C40 C39 H39A 108.9 . . ?
N12 C39 H39B 108.9 . . ?
C40 C39 H39B 108.9 . . ?
H39A C39 H39B 107.7 . . ?
C41 C40 C45 118.9(17) . . ?
C41 C40 C39 119.6(14) . . ?
C45 C40 C39 121.4(17) . . ?
C40 C41 C42 121.2(15) . . ?
C40 C41 H41 119.4 . . ?
C42 C41 H41 119.4 . . ?
C43 C42 C41 118.4(18) . . ?
C43 C42 H42 120.8 . . ?
C41 C42 H42 120.8 . . ?
C44 C43 C42 119.1(18) . . ?
C44 C43 C46 120.6(17) . . ?
C42 C43 C46 120(2) . . ?
C43 C44 C45 121.5(18) . . ?
C43 C44 H44 119.2 . . ?
C45 C44 H44 119.2 . . ?
C40 C45 C44 120.7(18) . . ?
C40 C45 H45 119.6 . . ?
C44 C45 H45 119.6 . . ?
N13 C46 C43 118.1(17) . . ?
N13 C46 H46A 107.8 . . ?
C43 C46 H46A 107.8 . . ?
N13 C46 H46B 107.8 . . ?
C43 C46 H46B 107.8 . . ?
H46A C46 H46B 107.1 . . ?
N13 C47 C48 112(2) . . ?
N13 C47 H47 124.2 . . ?
C48 C47 H47 124.2 . . ?
C47 C48 C49 103.0(19) . . ?
C47 C48 H48 128.5 . . ?
C49 C48 H48 128.5 . . ?
N14 C49 C48 112(2) . . ?
N14 C49 H49 124.1 . . ?
C48 C49 H49 124.1 . . ?
N15 C50 C51 112(3) . . ?
N15 C50 H50 124.2 . . ?
C51 C50 H50 124.2 . . ?
C50 C51 C52 103(3) . . ?
C50 C51 H51 128.5 . . ?
C52 C51 H51 128.5 . . ?
N16 C52 C51 110(2) . . ?
N16 C52 H52 124.9 . . ?
C51 C52 H52 124.9 . . ?
N16 C53 C54 117.9(15) . . ?
N16 C53 H53A 107.8 . . ?
C54 C53 H53A 107.8 . . ?
N16 C53 H53B 107.8 . . ?
C54 C53 H53B 107.8 . . ?
H53A C53 H53B 107.2 . . ?
C59 C54 C55 118.0(16) . . ?
C59 C54 C53 117.1(15) . . ?
C55 C54 C53 124.9(16) . . ?
C56 C55 C54 121.3(15) . . ?
C56 C55 H55 119.3 . . ?
C54 C55 H55 119.3 . . ?
C55 C56 C57 120.6(14) . . ?
C55 C56 H56 119.7 . . ?
C57 C56 H56 119.7 . . ?
C58 C57 C56 117.7(17) . . ?
C58 C57 C60 118.8(17) . . ?
C56 C57 C60 123.2(15) . . ?
C59 C58 C57 121.1(18) . . ?
C59 C58 H58 119.4 . . ?
C57 C58 H58 119.4 . . ?
C54 C59 C58 121.2(15) . . ?
C54 C59 H59 119.4 . . ?
C58 C59 H59 119.4 . . ?
N18 C60 C57 116.8(13) . . ?
N18 C60 H60A 108.1 . . ?
C57 C60 H60A 108.1 . . ?
N18 C60 H60B 108.1 . . ?
C57 C60 H60B 108.1 . . ?
H60A C60 H60B 107.3 . . ?
N18 C61 C62 108.7(14) . . ?
N18 C61 H61 125.7 . . ?
C62 C61 H61 125.7 . . ?
C61 C62 C63 102.9(14) . . ?
C61 C62 H62 128.5 . . ?
C63 C62 H62 128.5 . . ?
N17 C63 C62 112.7(14) . . ?
N17 C63 H63 123.6 . . ?
C62 C63 H63 123.6 . . ?
N1 Cu1 N7 150.7(5) . . ?
N1 Cu1 O34 112.4(4) . . ?
N7 Cu1 O34 92.8(4) . . ?
N3 Cu2 N5 172.5(7) . . ?
N9 Cu3 N11 171.7(5) . . ?
N15 Cu4 N20 145.0(7) . . ?
N15 Cu4 O15 107.6(5) . . ?
N20 Cu4 O15 107.3(5) . . ?
N14 Cu5 N17 162.7(5) 1_545 3_757 ?
N14 Cu5 O10 101.4(4) 1_545 . ?
N17 Cu5 O10 94.8(4) 3_757 . ?
C1 N1 N2 103.5(11) . . ?
C1 N1 Cu1 124.9(10) . . ?
N2 N1 Cu1 129.8(9) . . ?
C3 N2 N1 111.9(13) . . ?
C3 N2 C4 124.5(13) . . ?
N1 N2 C4 122.9(10) . . ?
C14 N3 N4 102.9(13) . . ?
C14 N3 Cu2 127.0(12) . . ?
N4 N3 Cu2 130.0(12) . . ?
C12 N4 N3 113.0(13) . . ?
C12 N4 C11 124.9(14) . . ?
N3 N4 C11 121.7(15) . . ?
C15 N5 N6 106.5(13) . . ?
C15 N5 Cu2 128.1(12) . . ?
N6 N5 Cu2 125.1(10) . . ?
C17 N6 N5 109.4(14) . . ?
C17 N6 C18 128.6(16) . . ?
N5 N6 C18 121.8(15) . . ?
C22 N7 N8 102.8(12) . . ?
C22 N7 Cu1 131.9(10) . . ?
N8 N7 Cu1 125.2(9) . . ?
C24 N8 N7 111.1(13) . . ?
C24 N8 C25 129.4(14) . . ?
N7 N8 C25 119.5(12) . . ?
C35 N9 N10 103.8(12) . . ?
C35 N9 Cu3 127.6(11) . . ?
N10 N9 Cu3 128.1(10) . . ?
C33 N10 N9 110.2(13) . . ?
C33 N10 C32 128.3(13) . . ?
N9 N10 C32 121.5(12) . . ?
C36 N11 N12 104.5(12) . . ?
C36 N11 Cu3 128.8(10) . . ?
N12 N11 Cu3 126.6(10) . . ?
C38 N12 N11 111.4(14) . . ?
C38 N12 C39 125.5(15) . . ?
N11 N12 C39 122.9(13) . . ?
C47 N13 N14 107.7(19) . . ?
C47 N13 C46 134(2) . . ?
N14 N13 C46 118.1(16) . . ?
C49 N14 N13 105.8(15) . . ?
C49 N14 Cu5 126.2(12) . 1_565 ?
N13 N14 Cu5 124.0(12) . 1_565 ?
C50 N15 N16 106.6(19) . . ?
C50 N15 Cu4 126.0(18) . . ?
N16 N15 Cu4 125.9(13) . . ?
C52 N16 N15 108.7(19) . . ?
C52 N16 C53 128(2) . . ?
N15 N16 C53 122.9(16) . . ?
C63 N17 N18 106.1(12) . . ?
C63 N17 Cu5 130.8(11) . 3_757 ?
N18 N17 Cu5 122.7(10) . 3_757 ?
N17 N18 C61 109.6(13) . . ?
N17 N18 C60 122.3(13) . . ?
C61 N18 C60 126.7(14) . . ?
W1 O1 W5 120.5(4) . . ?
W9 O2 W3 147.8(4) . . ?
W11 O3 W9 148.0(4) . . ?
W10 O4 W6 120.4(4) . . ?
W2 O5 W10 146.7(4) . . ?
W6 O6 W11 120.7(4) . . ?
W6 O8 W1 148.2(5) . . ?
B1 O9 W8 125.2(7) . . ?
B1 O9 W4 126.6(7) . . ?
W8 O9 W4 89.7(3) . . ?
B1 O9 W12 125.2(8) . . ?
W8 O9 W12 89.7(2) . . ?
W4 O9 W12 88.8(2) . . ?
W5 O10 Cu5 136.3(5) . . ?
W11 O11 W10 118.9(4) . . ?
W12 O12 W4 121.1(4) . . ?
W8 O13 W5 149.2(5) . . ?
W3 O14 W11 148.1(5) . . ?
W3 O15 Cu4 137.9(5) . . ?
W1 O16 W12 147.5(4) . . ?
W4 O17 W2 148.2(5) . . ?
W5 O19 W7 148.2(4) . . ?
B1 O21 W10 126.6(8) . . ?
B1 O21 W11 125.5(7) . . ?
W10 O21 W11 89.8(2) . . ?
B1 O21 W6 125.1(7) . . ?
W10 O21 W6 89.2(2) . . ?
W11 O21 W6 89.0(3) . . ?
W9 O22 W7 119.1(4) . . ?
W7 O23 W8 149.0(5) . . ?
W3 O24 W1 120.3(4) . . ?
W8 O25 W12 120.9(4) . . ?
B1 O26 W2 126.1(7) . . ?
B1 O26 W7 125.7(7) . . ?
W2 O26 W7 89.3(3) . . ?
B1 O26 W9 125.6(7) . . ?
W2 O26 W9 89.4(3) . . ?
W7 O26 W9 89.1(3) . . ?
B1 O27 W3 125.8(7) . . ?
B1 O27 W5 125.2(7) . . ?
W3 O27 W5 89.6(2) . . ?
B1 O27 W1 125.7(7) . . ?
W3 O27 W1 89.9(3) . . ?
W5 O27 W1 89.3(3) . . ?
W2 O30 W9 119.6(4) . . ?
W5 O32 W3 120.0(4) . . ?
W10 O33 W4 147.9(4) . . ?
W10 O34 Cu1 167.8(6) . . ?
W12 O35 W6 148.2(4) . . ?
W4 O37 W8 118.6(4) . . ?
W7 O39 W2 120.3(4) . . ?
H141 O41 H142 107.7 . . ?
O40 W1 O16 101.4(4) . . ?
O40 W1 O1 98.8(4) . . ?
O16 W1 O1 92.4(3) . . ?
O40 W1 O8 99.8(4) . . ?
O16 W1 O8 87.3(3) . . ?
O1 W1 O8 161.1(4) . . ?
O40 W1 O24 97.5(4) . . ?
O16 W1 O24 160.9(3) . . ?
O1 W1 O24 87.8(3) . . ?
O8 W1 O24 86.5(3) . . ?
O40 W1 O27 169.6(3) . . ?
O16 W1 O27 87.5(3) . . ?
O1 W1 O27 75.3(3) . . ?
O8 W1 O27 85.8(3) . . ?
O24 W1 O27 74.0(3) . . ?
O38 W2 O17 99.6(4) . . ?
O38 W2 O5 99.6(4) . . ?
O17 W2 O5 88.2(3) . . ?
O38 W2 O30 99.3(4) . . ?
O17 W2 O30 161.0(4) . . ?
O5 W2 O30 90.1(3) . . ?
O38 W2 O39 99.2(4) . . ?
O17 W2 O39 88.2(3) . . ?
O5 W2 O39 161.2(4) . . ?
O30 W2 O39 87.4(3) . . ?
O38 W2 O26 172.4(4) . . ?
O17 W2 O26 85.3(3) . . ?
O5 W2 O26 86.3(3) . . ?
O30 W2 O26 75.8(3) . . ?
O39 W2 O26 75.0(3) . . ?
O15 W3 O14 101.5(4) . . ?
O15 W3 O24 98.5(4) . . ?
O14 W3 O24 90.8(3) . . ?
O15 W3 O2 100.0(4) . . ?
O14 W3 O2 86.5(3) . . ?
O24 W3 O2 161.5(3) . . ?
O15 W3 O32 96.2(4) . . ?
O14 W3 O32 162.2(3) . . ?
O24 W3 O32 88.8(3) . . ?
O2 W3 O32 88.3(3) . . ?
O15 W3 O27 169.7(3) . . ?
O14 W3 O27 87.1(3) . . ?
O24 W3 O27 75.6(3) . . ?
O2 W3 O27 85.9(3) . . ?
O32 W3 O27 75.5(3) . . ?
O36 W4 O17 100.1(4) . . ?
O36 W4 O33 101.2(4) . . ?
O17 W4 O33 87.7(4) . . ?
O36 W4 O37 97.6(4) . . ?
O17 W4 O37 90.3(4) . . ?
O33 W4 O37 161.2(3) . . ?
O36 W4 O12 99.4(4) . . ?
O17 W4 O12 160.4(3) . . ?
O33 W4 O12 88.0(4) . . ?
O37 W4 O12 87.6(4) . . ?
O36 W4 O9 171.6(4) . . ?
O17 W4 O9 85.4(3) . . ?
O33 W4 O9 85.3(3) . . ?
O37 W4 O9 75.9(3) . . ?
O12 W4 O9 75.3(3) . . ?
O10 W5 O19 101.0(4) . . ?
O10 W5 O13 100.9(4) . . ?
O19 W5 O13 87.5(3) . . ?
O10 W5 O32 100.0(4) . . ?
O19 W5 O32 91.2(4) . . ?
O13 W5 O32 158.9(3) . . ?
O10 W5 O1 98.3(4) . . ?
O19 W5 O1 160.6(3) . . ?
O13 W5 O1 87.3(3) . . ?
O32 W5 O1 87.0(3) . . ?
O10 W5 O27 171.5(4) . . ?
O19 W5 O27 86.1(3) . . ?
O13 W5 O27 84.0(3) . . ?
O32 W5 O27 74.9(3) . . ?
O1 W5 O27 74.8(3) . . ?
O18 W6 O8 101.1(4) . . ?
O18 W6 O6 99.3(4) . . ?
O8 W6 O6 91.8(4) . . ?
O18 W6 O35 100.0(4) . . ?
O8 W6 O35 86.3(3) . . ?
O6 W6 O35 160.6(4) . . ?
O18 W6 O4 98.0(4) . . ?
O8 W6 O4 160.7(4) . . ?
O6 W6 O4 88.6(4) . . ?
O35 W6 O4 87.0(3) . . ?
O18 W6 O21 170.3(4) . . ?
O8 W6 O21 87.2(3) . . ?
O6 W6 O21 75.1(3) . . ?
O35 W6 O21 85.6(3) . . ?
O4 W6 O21 74.2(3) . . ?
O29 W7 O23 101.0(4) . . ?
O29 W7 O39 99.9(4) . . ?
O23 W7 O39 91.3(3) . . ?
O29 W7 O19 99.3(4) . . ?
O23 W7 O19 86.8(3) . . ?
O39 W7 O19 160.7(3) . . ?
O29 W7 O22 98.2(4) . . ?
O23 W7 O22 160.6(3) . . ?
O39 W7 O22 88.1(3) . . ?
O19 W7 O22 87.5(3) . . ?
O29 W7 O26 172.2(4) . . ?
O23 W7 O26 85.5(3) . . ?
O39 W7 O26 75.4(3) . . ?
O19 W7 O26 85.4(3) . . ?
O22 W7 O26 75.6(3) . . ?
O28 W8 O25 100.1(4) . . ?
O28 W8 O13 100.3(4) . . ?
O25 W8 O13 90.5(4) . . ?
O28 W8 O23 99.0(4) . . ?
O25 W8 O23 161.0(3) . . ?
O13 W8 O23 86.8(4) . . ?
O28 W8 O37 98.2(4) . . ?
O25 W8 O37 88.6(4) . . ?
O13 W8 O37 161.4(4) . . ?
O23 W8 O37 88.0(4) . . ?
O28 W8 O9 172.8(4) . . ?
O25 W8 O9 76.1(3) . . ?
O13 W8 O9 85.9(3) . . ?
O23 W8 O9 84.9(3) . . ?
O37 W8 O9 75.8(3) . . ?
O7 W9 O2 100.2(4) . . ?
O7 W9 O22 98.4(4) . . ?
O2 W9 O22 90.8(3) . . ?
O7 W9 O3 100.0(4) . . ?
O2 W9 O3 86.7(3) . . ?
O22 W9 O3 161.5(3) . . ?
O7 W9 O30 98.6(4) . . ?
O2 W9 O30 161.0(3) . . ?
O22 W9 O30 88.8(3) . . ?
O3 W9 O30 87.6(3) . . ?
O7 W9 O26 171.6(4) . . ?
O2 W9 O26 86.4(3) . . ?
O22 W9 O26 76.1(3) . . ?
O3 W9 O26 85.5(3) . . ?
O30 W9 O26 75.1(3) . . ?
O34 W10 O33 99.4(4) . . ?
O34 W10 O4 99.1(4) . . ?
O33 W10 O4 91.3(4) . . ?
O34 W10 O5 99.7(4) . . ?
O33 W10 O5 88.0(4) . . ?
O4 W10 O5 161.1(3) . . ?
O34 W10 O11 98.0(4) . . ?
O33 W10 O11 162.5(3) . . ?
O4 W10 O11 88.0(4) . . ?
O5 W10 O11 87.1(4) . . ?
O34 W10 O21 172.1(4) . . ?
O33 W10 O21 87.0(3) . . ?
O4 W10 O21 76.1(3) . . ?
O5 W10 O21 84.9(3) . . ?
O11 W10 O21 75.8(3) . . ?
O31 W11 O3 101.2(4) . . ?
O31 W11 O11 99.5(4) . . ?
O3 W11 O11 91.8(3) . . ?
O31 W11 O14 99.4(4) . . ?
O3 W11 O14 87.0(3) . . ?
O11 W11 O14 160.9(3) . . ?
O31 W11 O6 97.5(4) . . ?
O3 W11 O6 161.1(3) . . ?
O11 W11 O6 88.3(4) . . ?
O14 W11 O6 86.8(3) . . ?
O31 W11 O21 171.1(3) . . ?
O3 W11 O21 86.5(3) . . ?
O11 W11 O21 75.4(3) . . ?
O14 W11 O21 85.4(3) . . ?
O6 W11 O21 75.2(3) . . ?
O20 W12 O35 102.6(4) . . ?
O20 W12 O12 98.2(4) . . ?
O35 W12 O12 92.8(3) . . ?
O20 W12 O16 101.4(4) . . ?
O35 W12 O16 87.0(3) . . ?
O12 W12 O16 160.0(3) . . ?
O20 W12 O25 97.7(4) . . ?
O35 W12 O25 159.6(3) . . ?
O12 W12 O25 87.0(4) . . ?
O16 W12 O25 86.3(3) . . ?
O20 W12 O9 168.6(4) . . ?
O35 W12 O9 87.0(3) . . ?
O12 W12 O9 74.8(3) . . ?
O16 W12 O9 85.2(3) . . ?
O25 W12 O9 73.2(3) . . ?

loop_
_geom_bond_atom_site_label_1
_geom_bond_atom_site_label_2
_geom_bond_distance
_geom_bond_site_symmetry_2
_geom_bond_publ_flag
N19 C67 1.20(2) . ?
N19 N20 1.4200 . ?
N19 C66 1.4200 . ?
N20 C64 1.4200 . ?
N20 Cu4 1.969(14) . ?
C64 C65 1.4200 . ?
C64 H64 0.9300 . ?
C65 C66 1.4200 . ?
C65 H65 0.9300 . ?
C66 H66 0.9300 . ?
C67 C68 1.44(3) . ?
C67 H67A 0.9700 . ?
C67 H67B 0.9700 . ?
C68 C70 1.393(10) . ?
C68 C69 1.423(10) . ?
C69 C70 1.55(3) 3_757 ?
C69 H69 0.9300 . ?
C70 C69 1.55(3) 3_757 ?
C70 H70 0.9300 . ?
B1 O26 1.515(17) . ?
B1 O27 1.520(17) . ?
B1 O9 1.547(17) . ?
B1 O21 1.547(16) . ?
C1 N1 1.331(17) . ?
C1 C2 1.37(2) . ?
C1 H1 0.9300 . ?
C2 C3 1.38(2) . ?
C2 H2 0.9300 . ?
C3 N2 1.359(16) . ?
C3 H3 0.9300 . ?
C4 N2 1.462(19) . ?
C4 C5 1.49(2) . ?
C4 H4A 0.9700 . ?
C4 H4B 0.9700 . ?
C5 C6 1.384(19) . ?
C5 C10 1.40(2) . ?
C6 C7 1.38(2) . ?
C6 H6 0.9300 . ?
C7 C8 1.34(2) . ?
C7 H7 0.9300 . ?
C8 C9 1.39(2) . ?
C8 C11 1.51(2) . ?
C9 C10 1.40(2) . ?
C9 H9 0.9300 . ?
C10 H10 0.9300 . ?
C11 N4 1.488(19) . ?
C11 H11A 0.9700 . ?
C11 H11B 0.9700 . ?
C12 N4 1.334(18) . ?
C12 C13 1.36(2) . ?
C12 H12 0.9300 . ?
C13 C14 1.36(2) . ?
C13 H13 0.9300 . ?
C14 N3 1.32(2) . ?
C14 H14 0.9300 . ?
C15 N5 1.337(18) . ?
C15 C16 1.39(2) . ?
C15 H15 0.9300 . ?
C16 C17 1.32(2) . ?
C16 H16 0.9300 . ?
C17 N6 1.33(2) . ?
C17 H17 0.9300 . ?
C18 N6 1.491(19) . ?
C18 C19 1.52(2) . ?
C18 H18A 0.9700 . ?
C18 H18B 0.9700 . ?
C19 C20 1.33(2) . ?
C19 C21 1.37(2) . ?
C20 C21 1.45(2) 3_767 ?
C20 H20 0.9300 . ?
C21 C20 1.45(2) 3_767 ?
C21 H21 0.9300 . ?
C22 N7 1.347(18) . ?
C22 C23 1.35(2) . ?
C22 H22 0.9300 . ?
C23 C24 1.35(2) . ?
C23 H23 0.9300 . ?
C24 N8 1.31(2) . ?
C24 H24 0.9300 . ?
C25 N8 1.463(19) . ?
C25 C26 1.508(19) . ?
C25 H25A 0.9700 . ?
C25 H25B 0.9700 . ?
C26 C27 1.37(2) . ?
C26 C31 1.38(2) . ?
C27 C28 1.39(2) . ?
C27 H27 0.9300 . ?
C28 C29 1.38(2) . ?
C28 H28 0.9300 . ?
C29 C30 1.36(2) . ?
C29 C32 1.536(19) . ?
C30 C31 1.39(2) . ?
C30 H30 0.9300 . ?
C31 H31 0.9300 . ?
C32 N10 1.444(17) . ?
C32 H32A 0.9700 . ?
C32 H32B 0.9700 . ?
C33 C34 1.34(2) . ?
C33 N10 1.356(19) . ?
C33 H33 0.9300 . ?
C34 C35 1.35(2) . ?
C34 H34 0.9300 . ?
C35 N9 1.322(18) . ?
C35 H35 0.9300 . ?
C36 N11 1.305(19) . ?
C36 C37 1.357(19) . ?
C36 H36 0.9300 . ?
C37 C38 1.35(2) . ?
C37 H37 0.9300 . ?
C38 N12 1.314(19) . ?
C38 H38 0.9300 . ?
C39 N12 1.44(2) . ?
C39 C40 1.53(2) . ?
C39 H39A 0.9700 . ?
C39 H39B 0.9700 . ?
C40 C41 1.36(2) . ?
C40 C45 1.36(2) . ?
C41 C42 1.42(2) . ?
C41 H41 0.9300 . ?
C42 C43 1.39(2) . ?
C42 H42 0.9300 . ?
C43 C44 1.35(2) . ?
C43 C46 1.50(3) . ?
C44 C45 1.38(2) . ?
C44 H44 0.9300 . ?
C45 H45 0.9300 . ?
C46 N13 1.46(3) . ?
C46 H46A 0.9700 . ?
C46 H46B 0.9700 . ?
C47 N13 1.31(2) . ?
C47 C48 1.36(3) . ?
C47 H47 0.9300 . ?
C48 C49 1.38(3) . ?
C48 H48 0.9300 . ?
C49 N14 1.32(2) . ?
C49 H49 0.9300 . ?
C50 N15 1.32(3) . ?
C50 C51 1.34(4) . ?
C50 H50 0.9300 . ?
C51 C52 1.37(4) . ?
C51 H51 0.9300 . ?
C52 N16 1.30(3) . ?
C52 H52 0.9300 . ?
C53 N16 1.41(2) . ?
C53 C54 1.47(2) . ?
C53 H53A 0.9700 . ?
C53 H53B 0.9700 . ?
C54 C59 1.38(2) . ?
C54 C55 1.409(18) . ?
C55 C56 1.38(2) . ?
C55 H55 0.9300 . ?
C56 C57 1.41(2) . ?
C56 H56 0.9300 . ?
C57 C58 1.40(2) . ?
C57 C60 1.52(2) . ?
C58 C59 1.39(3) . ?
C58 H58 0.9300 . ?
C59 H59 0.9300 . ?
C60 N18 1.425(19) . ?
C60 H60A 0.9700 . ?
C60 H60B 0.9700 . ?
C61 N18 1.345(19) . ?
C61 C62 1.37(2) . ?
C61 H61 0.9300 . ?
C62 C63 1.38(2) . ?
C62 H62 0.9300 . ?
C63 N17 1.303(18) . ?
C63 H63 0.9300 . ?
Cu1 N1 1.891(11) . ?
Cu1 N7 1.906(11) . ?
Cu1 O34 2.205(8) . ?
Cu2 N3 1.883(14) . ?
Cu2 N5 1.914(13) . ?
Cu3 N9 1.860(12) . ?
Cu3 N11 1.878(11) . ?
Cu4 N15 1.891(15) . ?
Cu4 O15 2.195(8) . ?
Cu5 N14 1.886(13) 1_545 ?
Cu5 N17 1.905(12) 3_757 ?
Cu5 O10 2.429(9) . ?
N1 N2 1.362(15) . ?
N3 N4 1.350(17) . ?
N5 N6 1.338(17) . ?
N7 N8 1.353(14) . ?
N9 N10 1.358(15) . ?
N11 N12 1.370(16) . ?
N13 N14 1.378(18) . ?
N14 Cu5 1.886(12) 1_565 ?
N15 N16 1.325(18) . ?
N17 N18 1.343(15) . ?
N17 Cu5 1.905(12) 3_757 ?
O1 W1 1.909(7) . ?
O1 W5 1.937(8) . ?
O2 W9 1.885(8) . ?
O2 W3 1.920(8) . ?
O3 W11 1.871(8) . ?
O3 W9 1.925(8) . ?
O4 W10 1.903(9) . ?
O4 W6 1.924(8) . ?
O5 W2 1.897(8) . ?
O5 W10 1.908(8) . ?
O6 W6 1.899(8) . ?
O6 W11 1.938(9) . ?
O7 W9 1.709(8) . ?
O8 W6 1.873(8) . ?
O8 W1 1.913(8) . ?
O9 W8 2.339(8) . ?
O9 W4 2.353(7) . ?
O9 W12 2.398(8) . ?
O10 W5 1.701(8) . ?
O11 W11 1.915(8) . ?
O11 W10 1.933(9) . ?
O12 W12 1.890(8) . ?
O12 W4 1.929(8) . ?
O13 W8 1.881(8) . ?
O13 W5 1.904(8) . ?
O14 W3 1.879(8) . ?
O14 W11 1.917(8) . ?
O15 W3 1.737(7) . ?
O16 W1 1.871(7) . ?
O16 W12 1.920(8) . ?
O17 W4 1.887(8) . ?
O17 W2 1.896(8) . ?
O18 W6 1.717(9) . ?
O19 W5 1.876(8) . ?
O19 W7 1.915(8) . ?
O20 W12 1.698(8) . ?
O21 W10 2.334(7) . ?
O21 W11 2.361(7) . ?
O21 W6 2.395(8) . ?
O22 W9 1.901(8) . ?
O22 W7 1.949(8) . ?
O23 W7 1.890(8) . ?
O23 W8 1.901(9) . ?
O24 W3 1.901(8) . ?
O24 W1 1.941(8) . ?
O25 W8 1.878(8) . ?
O25 W12 1.960(8) . ?
O26 W2 2.356(8) . ?
O26 W7 2.360(8) . ?
O26 W9 2.373(7) . ?
O27 W3 2.341(7) . ?
O27 W5 2.376(7) . ?
O27 W1 2.376(8) . ?
O28 W8 1.712(8) . ?
O29 W7 1.716(8) . ?
O30 W2 1.918(8) . ?
O30 W9 1.931(8) . ?
O31 W11 1.718(8) . ?
O32 W5 1.909(8) . ?
O32 W3 1.927(7) . ?
O33 W10 1.884(8) . ?
O33 W4 1.903(8) . ?
O34 W10 1.703(8) . ?
O35 W12 1.880(8) . ?
O35 W6 1.921(8) . ?
O36 W4 1.711(8) . ?
O37 W4 1.911(8) . ?
O37 W8 1.938(8) . ?
O38 W2 1.702(8) . ?
O39 W7 1.898(8) . ?
O39 W2 1.924(8) . ?
O40 W1 1.714(8) . ?
O41 H141 0.8500 . ?
O41 H142 0.8500 . ?

loop_
_geom_hbond_atom_site_label_D
_geom_hbond_atom_site_label_H
_geom_hbond_atom_site_label_A
_geom_hbond_distance_DH
_geom_hbond_distance_HA
_geom_hbond_distance_DA
_geom_hbond_angle_DHA
_geom_hbond_site_symmetry_A
O41 H142 O29 0.85 2.19 3.027(17) 170.9 .
O41 H141 O28 0.85 2.29 3.13(2) 172.9 .
C3 H3 O1 0.93 2.47 3.143(15) 129.0 2_656
C3 H3 O13 0.93 2.56 3.468(19) 164.9 2_656
C14 H14 O6 0.93 2.49 3.060(18) 120.0 3_767
C14 H14 O14 0.93 2.55 3.446(18) 163.2 3_767
C16 H16 O28 0.93 2.59 3.138(19) 118.1 2_656
C18 H18B O31 0.97 2.55 3.41(2) 148.7 3_767
C21 H21 O31 0.93 2.46 3.245(19) 142.7 3_767
C24 H24 O2 0.93 2.41 3.327(18) 169.7 2_756
C28 H28 O36 0.93 2.53 3.42(2) 159.9 3_666
C32 H32A O17 0.97 2.58 3.369(18) 138.4 3_666
C33 H33 O40 0.93 2.48 3.291(19) 145.5 2_656
C46 H46A O41 0.97 2.50 3.44(3) 164.9 1_565
C47 H47 O18 0.93 2.44 3.34(3) 163.6 2_656
C53 H53B O36 0.97 2.59 3.146(19) 116.2 4_666
C61 H61 O3 0.93 2.60 3.332(18) 136.3 4_566
C61 H61 O11 0.93 2.49 3.145(18) 127.2 4_566
C63 H63 O29 0.93 2.51 3.430(18) 168.7 3_757
C66 H66 O30 0.93 2.24 2.917(18) 129.3 4_566
C66 H66 O38 0.93 2.20 2.997(17) 143.8 4_566
C67 H67A O24 0.97 2.24 3.10(2) 147.5 .
